data_7218244
loop_
_publ_author_name
'Zhang, Hang'
'Jiang, Wei'
'Yang, Jin'
'Liu, Ying-Ying'
'Song, Shuyan'
'Ma, Jian-Fang'

_publ_section_title
;
 Four coordination polymers constructed by a novel octacarboxylate
 functionalized calix[4]arene ligand: syntheses, structures, and
 photoluminescence property
;
_journal_issue 42
_journal_name_full CrystEngComm
_journal_page_first 9939
_journal_paper_doi 10.1039/C4CE01581A
_journal_volume 16
_journal_year 2014
_chemical_formula_moiety 'C52 H68 N2 O30 Zn3'
_chemical_formula_sum 'C52 H68 N2 O30 Zn3'
_chemical_formula_weight 1397.19
_chemical_name_systematic
;
 ?
;
_space_group_IT_number 2
_symmetry_cell_setting triclinic
_symmetry_space_group_name_Hall '-P 1'
_symmetry_space_group_name_H-M 'P -1'
_atom_sites_solution_hydrogens geom
_atom_sites_solution_primary direct
_atom_sites_solution_secondary difmap
_audit_creation_method SHELXL-97
_cell_angle_alpha 106.672(4)
_cell_angle_beta 109.300(4)
_cell_angle_gamma 99.890(4)
_cell_formula_units_Z 2
_cell_length_a 12.1230(6)
_cell_length_b 16.8510(8)
_cell_length_c 17.7160(8)
_cell_measurement_reflns_used 5727
_cell_measurement_temperature 293(2)
_cell_measurement_theta_max 29.1861
_cell_measurement_theta_min 3.2405
_cell_volume 3126.7(3)
_computing_cell_refinement CrysAlis
_computing_data_collection 'CrysAlis (Oxford Diffraction, 2006)'
_computing_data_reduction CrysAlis
_computing_structure_refinement 'SHELXL-97 (Sheldrick, 2008)'
_computing_structure_solution 'SHELXS-97 (Sheldrick, 2008)'
_diffrn_ambient_temperature 293(2)
_diffrn_detector_area_resol_mean 10.0
_diffrn_measured_fraction_theta_full 0.996
_diffrn_measured_fraction_theta_max 0.996
_diffrn_measurement_device_type 'Oxford Diffraction Gemini R Ultra'
_diffrn_measurement_method '\w scan'
_diffrn_radiation_monochromator graphite
_diffrn_radiation_source 'fine-focus sealed tube'
_diffrn_radiation_type MoK\a
_diffrn_radiation_wavelength 0.71069
_diffrn_reflns_av_R_equivalents 0.0333
_diffrn_reflns_av_sigmaI/netI 0.0634
_diffrn_reflns_limit_h_max 14
_diffrn_reflns_limit_h_min -14
_diffrn_reflns_limit_k_max 20
_diffrn_reflns_limit_k_min -17
_diffrn_reflns_limit_l_max 21
_diffrn_reflns_limit_l_min -17
_diffrn_reflns_number 18838
_diffrn_reflns_theta_full 25.00
_diffrn_reflns_theta_max 25.03
_diffrn_reflns_theta_min 3.25
_exptl_absorpt_coefficient_mu 1.230
_exptl_absorpt_correction_T_max 0.7910
_exptl_absorpt_correction_T_min 0.7822
_exptl_absorpt_correction_type multi-scan
_exptl_crystal_colour colorless
_exptl_crystal_density_diffrn 1.480
_exptl_crystal_density_method 'not measured'
_exptl_crystal_description block
_exptl_crystal_F_000 1440
_exptl_crystal_size_max 0.21
_exptl_crystal_size_mid 0.20
_exptl_crystal_size_min 0.20
_refine_diff_density_max 1.224
_refine_diff_density_min -0.939
_refine_diff_density_rms 0.124
_refine_ls_extinction_method none
_refine_ls_goodness_of_fit_ref 1.035
_refine_ls_hydrogen_treatment constr
_refine_ls_matrix_type full
_refine_ls_number_parameters 784
_refine_ls_number_reflns 11017
_refine_ls_number_restraints 51
_refine_ls_restrained_S_all 1.043
_refine_ls_R_factor_all 0.1110
_refine_ls_R_factor_gt 0.0775
_refine_ls_shift/su_max 0.001
_refine_ls_shift/su_mean 0.000
_refine_ls_structure_factor_coef Fsqd
_refine_ls_weighting_details 'calc w=1/[\s^2^(Fo^2^)+(0.1573P)^2^+3.7285P] where P=(Fo^2^+2Fc^2^)/3'
_refine_ls_weighting_scheme calc
_refine_ls_wR_factor_gt 0.2248
_refine_ls_wR_factor_ref 0.2573
_reflns_number_gt 7588
_reflns_number_total 11017
_reflns_threshold_expression >2\s(I)
_cod_data_source_file c4ce01581a2.cif
_cod_data_source_block Compound-1
_cod_depositor_comments
;
The following automatic conversions were performed:

'_symmetry_cell_setting' value 'Triclinic' changed to 'triclinic'
according to
/usr/data/users/saulius/crontab/automatic-downloads/rss-feeds/RSC/lib/dictionaries/cif_core.dic
dictionary named 'cif_core.dic' version 2.4.2 from 2011-04-26.

Automatic conversion script
Id: cif_fix_values 2827 2014-09-09 07:05:25Z andrius 

 Adding full bibliography for 7218244--7218247.cif.
;
_cod_database_code 7218244

loop_
_symmetry_equiv_pos_as_xyz
'x, y, z'
'-x, -y, -z'

loop_
_atom_site_label
_atom_site_type_symbol
_atom_site_fract_x
_atom_site_fract_y
_atom_site_fract_z
_atom_site_U_iso_or_equiv
_atom_site_adp_type
_atom_site_occupancy
_atom_site_symmetry_multiplicity
_atom_site_calc_flag
_atom_site_refinement_flags
Zn1 Zn 0.42577(6) 0.30279(4) 0.20654(5) 0.0385(2) Uani 1 1 d .
Zn2 Zn -0.67189(7) -0.25833(5) -0.05890(5) 0.0441(3) Uani 1 1 d .
Zn3 Zn -0.29059(7) 0.33708(5) 0.36415(5) 0.0480(3) Uani 1 1 d .
C1 C 0.0016(6) -0.0896(4) 0.2178(4) 0.0375(14) Uani 1 1 d .
H1 H 0.0783 -0.0806 0.2594 0.045 Uiso 1 1 calc R
C2 C -0.0253(6) -0.0191(4) 0.1982(4) 0.0416(15) Uani 1 1 d .
C3 C -0.1388(7) -0.0346(4) 0.1362(4) 0.0447(16) Uani 1 1 d .
C4 C -0.2234(7) -0.1171(4) 0.0956(4) 0.0469(16) Uani 1 1 d .
H4 H -0.3001 -0.1267 0.0537 0.056 Uiso 1 1 calc R
C5 C -0.1921(6) -0.1833(4) 0.1183(4) 0.0371(14) Uani 1 1 d .
C6 C -0.0787(5) -0.1719(3) 0.1789(4) 0.0336(13) Uani 1 1 d .
C7 C -0.2826(11) 0.0363(8) 0.0888(10) 0.117(4) Uani 1 1 d U
H7A H -0.3133 0.0302 0.1316 0.140 Uiso 1 1 calc R
H7B H -0.3347 -0.0101 0.0341 0.140 Uiso 1 1 calc R
C8 C -0.2815(16) 0.1268(10) 0.0808(9) 0.106(4) Uani 1 1 d U
C9 C -0.3946(6) -0.2770(5) 0.0391(4) 0.0496(17) Uani 1 1 d .
H9A H -0.4153 -0.2283 0.0701 0.060 Uiso 1 1 calc R
H9B H -0.4417 -0.3291 0.0402 0.060 Uiso 1 1 calc R
C10 C -0.4321(7) -0.2838(4) -0.0527(4) 0.0440(16) Uani 1 1 d .
C11 C -0.0476(5) -0.2491(4) 0.1989(4) 0.0372(14) Uani 1 1 d .
H11 H -0.0682 -0.2951 0.1436 0.045 Uiso 1 1 calc R
C12 C 0.0871(6) -0.2313(5) 0.2514(5) 0.0531(18) Uani 1 1 d .
H12A H 0.1012 -0.2824 0.2614 0.080 Uiso 1 1 calc R
H12B H 0.1121 -0.1847 0.3055 0.080 Uiso 1 1 calc R
H12C H 0.1335 -0.2154 0.2206 0.080 Uiso 1 1 calc R
C13 C -0.1810(5) -0.2367(3) 0.2842(4) 0.0313(13) Uani 1 1 d .
H13 H -0.1721 -0.1798 0.2869 0.038 Uiso 1 1 calc R
C14 C -0.1248(5) -0.2851(3) 0.2415(4) 0.0329(13) Uani 1 1 d .
C15 C -0.1409(5) -0.3694(4) 0.2365(4) 0.0357(14) Uani 1 1 d .
C16 C -0.2100(6) -0.4045(4) 0.2739(4) 0.0400(15) Uani 1 1 d .
H16 H -0.2212 -0.4621 0.2691 0.048 Uiso 1 1 calc R
C17 C -0.2618(5) -0.3531(3) 0.3181(4) 0.0355(13) Uani 1 1 d .
C18 C -0.2501(5) -0.2682(3) 0.3232(4) 0.0299(12) Uani 1 1 d .
C19 C -0.0795(7) -0.4973(4) 0.1954(5) 0.0502(18) Uani 1 1 d .
H19A H -0.0643 -0.4935 0.2538 0.060 Uiso 1 1 calc R
H19B H -0.0102 -0.5095 0.1837 0.060 Uiso 1 1 calc R
C20 C -0.1929(6) -0.5721(4) 0.1342(4) 0.0426(15) Uani 1 1 d .
C21 C -0.3285(6) -0.4617(4) 0.3701(4) 0.0410(15) Uani 1 1 d .
H21A H -0.3414 -0.4583 0.4220 0.049 Uiso 1 1 calc R
H21B H -0.2484 -0.4694 0.3788 0.049 Uiso 1 1 calc R
C22 C -0.4229(6) -0.5391(4) 0.2969(4) 0.0377(14) Uani 1 1 d .
C23 C -0.3116(6) -0.2135(4) 0.3706(4) 0.0348(13) Uani 1 1 d .
H23 H -0.3937 -0.2512 0.3537 0.042 Uiso 1 1 calc R
C24 C -0.2457(7) -0.1887(4) 0.4684(4) 0.0495(17) Uani 1 1 d .
H24A H -0.2859 -0.1548 0.4974 0.074 Uiso 1 1 calc R
H24B H -0.1622 -0.1555 0.4875 0.074 Uiso 1 1 calc R
H24C H -0.2478 -0.2404 0.4813 0.074 Uiso 1 1 calc R
C25 C -0.2498(5) -0.0534(3) 0.3935(4) 0.0323(13) Uani 1 1 d .
H25 H -0.1830 -0.0453 0.4429 0.039 Uiso 1 1 calc R
C26 C -0.3296(5) -0.1370(3) 0.3452(4) 0.0307(12) Uani 1 1 d .
C27 C -0.4274(5) -0.1465(3) 0.2728(4) 0.0324(13) Uani 1 1 d .
C28 C -0.4426(5) -0.0781(4) 0.2472(4) 0.0380(14) Uani 1 1 d .
H28 H -0.5073 -0.0867 0.1964 0.046 Uiso 1 1 calc R
C29 C -0.3615(6) 0.0030(4) 0.2970(4) 0.0399(15) Uani 1 1 d .
C30 C -0.2643(5) 0.0174(3) 0.3725(4) 0.0330(13) Uani 1 1 d .
C31 C -0.6341(6) -0.2338(5) 0.1923(5) 0.0509(18) Uani 1 1 d .
H31A H -0.6455 -0.1808 0.2242 0.061 Uiso 1 1 calc R
H31B H -0.6797 -0.2812 0.2008 0.061 Uiso 1 1 calc R
C32 C -0.6869(7) -0.2478(5) 0.0977(5) 0.057(2) Uani 1 1 d .
C33 C -0.4787(6) 0.0766(4) 0.2194(5) 0.0460(17) Uani 1 1 d .
H33A H -0.5458 0.0528 0.2323 0.055 Uiso 1 1 calc R
H33B H -0.4944 0.0433 0.1603 0.055 Uiso 1 1 calc R
C34 C -0.4652(6) 0.1713(4) 0.2324(4) 0.0458(16) Uani 1 1 d .
C35 C -0.1837(6) 0.1090(4) 0.4275(4) 0.0375(14) Uani 1 1 d .
H35 H -0.2387 0.1442 0.4347 0.045 Uiso 1 1 calc R
C36 C -0.1015(8) 0.1186(4) 0.5173(4) 0.059(2) Uani 1 1 d .
H36A H -0.1497 0.0936 0.5428 0.089 Uiso 1 1 calc R
H36B H -0.0617 0.1789 0.5519 0.089 Uiso 1 1 calc R
H36C H -0.0409 0.0893 0.5140 0.089 Uiso 1 1 calc R
C37 C -0.0622(5) 0.0971(4) 0.3367(4) 0.0373(14) Uani 1 1 d .
H37 H -0.0801 0.0383 0.3275 0.045 Uiso 1 1 calc R
C38 C -0.1096(5) 0.1479(3) 0.3865(4) 0.0335(13) Uani 1 1 d .
C39 C -0.0831(5) 0.2342(4) 0.3975(4) 0.0367(14) Uani 1 1 d .
C40 C -0.0086(6) 0.2696(4) 0.3645(5) 0.0478(17) Uani 1 1 d .
H40 H 0.0105 0.3287 0.3751 0.057 Uiso 1 1 calc R
C41 C 0.0379(6) 0.2176(4) 0.3158(5) 0.0471(17) Uani 1 1 d .
C42 C 0.0106(6) 0.1290(4) 0.2997(4) 0.0396(15) Uani 1 1 d .
C43 C -0.0517(7) 0.3591(4) 0.5181(5) 0.0527(18) Uani 1 1 d .
H43A H 0.0267 0.3741 0.5143 0.063 Uiso 1 1 calc R
H43B H -0.0397 0.3417 0.5672 0.063 Uiso 1 1 calc R
C44 C -0.0982(6) 0.4371(4) 0.5311(4) 0.0407(15) Uani 1 1 d .
C45 C 0.1728(14) 0.3355(6) 0.3174(12) 0.164(7) Uani 1 1 d U
H45A H 0.2064 0.3549 0.3797 0.197 Uiso 1 1 calc R
H45B H 0.1178 0.3685 0.2997 0.197 Uiso 1 1 calc R
C46 C 0.2703(17) 0.3481(9) 0.2879(15) 0.205(9) Uani 1 1 d U
C47 C 0.0585(6) 0.0711(4) 0.2439(5) 0.0456(16) Uani 1 1 d .
H47 H 0.0615 0.0945 0.1997 0.055 Uiso 1 1 calc R
C48 C 0.1908(7) 0.0777(4) 0.2982(6) 0.068(2) Uani 1 1 d .
H48A H 0.2393 0.1374 0.3251 0.103 Uiso 1 1 calc R
H48B H 0.2241 0.0456 0.2616 0.103 Uiso 1 1 calc R
H48C H 0.1915 0.0541 0.3416 0.103 Uiso 1 1 calc R
C49 C 0.006(4) 0.1399(18) 0.0337(19) 0.35(3) Uani 1 1 d .
H49A H 0.0017 0.0925 0.0535 0.532 Uiso 1 1 calc R
H49B H 0.0671 0.1423 0.0103 0.532 Uiso 1 1 calc R
H49C H -0.0718 0.1317 -0.0099 0.532 Uiso 1 1 calc R
C50 C 0.0489(15) 0.2768(19) 0.0698(17) 0.274(18) Uani 1 1 d .
H50A H 0.0726 0.3289 0.1190 0.411 Uiso 1 1 calc R
H50B H -0.0265 0.2728 0.0261 0.411 Uiso 1 1 calc R
H50C H 0.1115 0.2779 0.0479 0.411 Uiso 1 1 calc R
C51 C -0.5401(14) -0.4185(9) 0.1374(13) 0.176(9) Uani 1 1 d D
H51A H -0.4567 -0.3888 0.1515 0.264 Uiso 1 1 calc R
H51B H -0.5431 -0.4429 0.1797 0.264 Uiso 1 1 calc R
H51C H -0.5873 -0.3782 0.1368 0.264 Uiso 1 1 calc R
C52 C -0.7037(18) -0.5391(8) 0.0548(12) 0.297(17) Uani 1 1 d DU
H52A H -0.7451 -0.5910 0.0042 0.445 Uiso 1 1 calc R
H52B H -0.7576 -0.5038 0.0581 0.445 Uiso 1 1 calc R
H52C H -0.6799 -0.5542 0.1050 0.445 Uiso 1 1 calc R
N1 N 0.0333(18) 0.2070(15) 0.0933(12) 0.211(9) Uani 1 1 d .
N2 N -0.592(3) -0.489(2) 0.0504(15) 0.80(6) Uani 1 1 d DU
O1 O -0.1643(5) 0.0332(3) 0.1130(3) 0.0611(14) Uani 1 1 d U
O2 O -0.2078(11) 0.1712(5) 0.0805(6) 0.136(4) Uani 1 1 d .
O3 O -0.3859(12) 0.1345(8) 0.0619(10) 0.193(6) Uani 1 1 d .
O4 O -0.2708(4) -0.2664(3) 0.0824(3) 0.0463(11) Uani 1 1 d .
O5 O -0.5379(5) -0.2858(3) -0.0939(3) 0.0540(12) Uani 1 1 d .
O6 O -0.3557(4) -0.2908(3) -0.0856(3) 0.0487(11) Uani 1 1 d .
O7 O -0.0863(5) -0.4166(3) 0.1902(3) 0.0507(12) Uani 1 1 d .
O8 O -0.2746(6) -0.5630(3) 0.0786(4) 0.0727(17) Uani 1 1 d .
O9 O -0.1912(4) -0.6419(3) 0.1459(3) 0.0478(11) Uani 1 1 d .
O10 O -0.3299(4) -0.3829(3) 0.3578(3) 0.0445(11) Uani 1 1 d .
O11 O -0.4951(5) -0.5319(3) 0.2349(4) 0.0669(15) Uani 1 1 d .
O12 O -0.4252(4) -0.6111(3) 0.3034(3) 0.0515(12) Uani 1 1 d .
O13 O -0.5090(4) -0.2280(2) 0.2266(3) 0.0452(11) Uani 1 1 d .
O14 O -0.7966(7) -0.2766(10) 0.0608(6) 0.178(6) Uani 1 1 d .
O15 O -0.6184(5) -0.2371(3) 0.0625(3) 0.0583(13) Uani 1 1 d .
O16 O -0.3689(4) 0.0743(3) 0.2754(4) 0.0621(15) Uani 1 1 d .
O17 O -0.5630(4) 0.1865(3) 0.1999(3) 0.0533(13) Uani 1 1 d .
O18 O -0.3618(4) 0.2238(3) 0.2691(3) 0.0580(14) Uani 1 1 d .
O19 O -0.1364(4) 0.2879(2) 0.4410(3) 0.0398(10) Uani 1 1 d .
O20 O -0.0367(5) 0.4995(3) 0.5982(3) 0.0622(14) Uani 1 1 d .
O21 O -0.1926(5) 0.4356(3) 0.4745(3) 0.0580(14) Uani 1 1 d .
O22 O 0.1114(5) 0.2489(3) 0.2815(4) 0.0636(15) Uani 1 1 d .
O23 O 0.368(2) 0.4055(19) 0.3483(17) 0.49(2) Uani 1 1 d U
O24 O 0.2856(5) 0.3022(3) 0.2363(4) 0.0567(13) Uani 1 1 d U
O1W O -0.1836(5) 0.3888(3) 0.3104(3) 0.0565(13) Uani 1 1 d .
O2W O -0.4010(7) 0.2912(5) 0.4210(5) 0.102(2) Uani 1 1 d .
O3W O -0.819(5) 0.070(3) 0.082(4) 0.76(5) Uani 1 1 d .
O4W O -0.927(2) -0.4269(14) 0.0686(17) 0.327(12) Uani 1 1 d .
O5W O -0.526(3) -0.108(5) 0.542(3) 0.69(5) Uani 1 1 d .
06W O -0.473(4) -0.002(4) 0.538(3) 0.53(3) Uani 1 1 d .

loop_
_atom_site_aniso_label
_atom_site_aniso_U_11
_atom_site_aniso_U_22
_atom_site_aniso_U_33
_atom_site_aniso_U_23
_atom_site_aniso_U_13
_atom_site_aniso_U_12
Zn1 0.0374(4) 0.0333(4) 0.0402(5) 0.0134(3) 0.0118(3) 0.0073(3)
Zn2 0.0509(5) 0.0375(4) 0.0339(4) 0.0100(3) 0.0073(4) 0.0138(3)
Zn3 0.0531(5) 0.0340(4) 0.0431(5) 0.0107(3) 0.0083(4) 0.0079(3)
C1 0.043(4) 0.027(3) 0.041(4) 0.009(3) 0.020(3) 0.009(3)
C2 0.057(4) 0.031(3) 0.043(4) 0.008(3) 0.034(3) 0.010(3)
C3 0.077(5) 0.027(3) 0.044(4) 0.018(3) 0.034(4) 0.018(3)
C4 0.060(4) 0.038(3) 0.039(4) 0.013(3) 0.016(3) 0.014(3)
C5 0.051(4) 0.025(3) 0.032(3) 0.008(2) 0.017(3) 0.006(3)
C6 0.041(3) 0.028(3) 0.032(3) 0.010(2) 0.017(3) 0.009(2)
C7 0.141(9) 0.114(8) 0.212(12) 0.132(9) 0.119(9) 0.102(7)
C8 0.189(13) 0.123(10) 0.116(9) 0.089(8) 0.116(10) 0.119(10)
C9 0.049(4) 0.050(4) 0.035(4) 0.012(3) 0.010(3) -0.004(3)
C10 0.053(4) 0.028(3) 0.045(4) 0.012(3) 0.017(4) 0.005(3)
C11 0.042(3) 0.029(3) 0.050(4) 0.018(3) 0.024(3) 0.016(3)
C12 0.044(4) 0.056(4) 0.067(5) 0.028(4) 0.024(4) 0.022(3)
C13 0.037(3) 0.023(3) 0.035(3) 0.013(2) 0.013(3) 0.009(2)
C14 0.036(3) 0.024(3) 0.035(3) 0.012(2) 0.010(3) 0.007(2)
C15 0.039(3) 0.031(3) 0.038(4) 0.012(3) 0.016(3) 0.013(3)
C16 0.054(4) 0.021(3) 0.049(4) 0.016(3) 0.022(3) 0.014(3)
C17 0.042(3) 0.027(3) 0.036(3) 0.012(2) 0.017(3) 0.007(2)
C18 0.038(3) 0.021(3) 0.026(3) 0.008(2) 0.009(3) 0.006(2)
C19 0.066(5) 0.028(3) 0.073(5) 0.022(3) 0.041(4) 0.022(3)
C20 0.056(4) 0.036(3) 0.039(4) 0.012(3) 0.022(3) 0.019(3)
C21 0.058(4) 0.026(3) 0.040(4) 0.015(3) 0.020(3) 0.008(3)
C22 0.039(3) 0.036(3) 0.041(4) 0.012(3) 0.020(3) 0.012(3)
C23 0.041(3) 0.031(3) 0.031(3) 0.012(2) 0.013(3) 0.008(2)
C24 0.072(5) 0.047(4) 0.034(4) 0.019(3) 0.020(3) 0.024(3)
C25 0.029(3) 0.030(3) 0.030(3) 0.007(2) 0.009(3) 0.004(2)
C26 0.036(3) 0.028(3) 0.031(3) 0.013(2) 0.014(3) 0.012(2)
C27 0.035(3) 0.022(3) 0.036(3) 0.010(2) 0.012(3) 0.007(2)
C28 0.035(3) 0.027(3) 0.041(4) 0.015(3) 0.003(3) 0.004(2)
C29 0.042(3) 0.025(3) 0.050(4) 0.017(3) 0.014(3) 0.010(3)
C30 0.031(3) 0.025(3) 0.041(4) 0.008(2) 0.017(3) 0.007(2)
C31 0.048(4) 0.047(4) 0.047(4) 0.020(3) 0.012(3) -0.003(3)
C32 0.037(4) 0.075(5) 0.045(5) 0.027(4) 0.001(4) 0.003(3)
C33 0.046(4) 0.032(3) 0.048(4) 0.016(3) 0.004(3) 0.008(3)
C34 0.052(4) 0.034(3) 0.045(4) 0.015(3) 0.011(3) 0.013(3)
C35 0.039(3) 0.028(3) 0.043(4) 0.005(3) 0.021(3) 0.006(2)
C36 0.076(5) 0.045(4) 0.034(4) 0.004(3) 0.018(4) -0.012(4)
C37 0.042(3) 0.023(3) 0.043(4) 0.008(3) 0.017(3) 0.006(2)
C38 0.034(3) 0.024(3) 0.033(3) 0.004(2) 0.011(3) 0.002(2)
C39 0.035(3) 0.026(3) 0.038(4) 0.003(2) 0.011(3) 0.006(2)
C40 0.056(4) 0.024(3) 0.066(5) 0.013(3) 0.031(4) 0.010(3)
C41 0.051(4) 0.028(3) 0.067(5) 0.015(3) 0.034(4) 0.005(3)
C42 0.045(4) 0.028(3) 0.044(4) 0.006(3) 0.024(3) 0.007(3)
C43 0.051(4) 0.041(4) 0.044(4) -0.002(3) 0.007(3) 0.014(3)
C44 0.053(4) 0.025(3) 0.035(4) 0.005(3) 0.015(3) 0.006(3)
C45 0.211(13) 0.037(5) 0.286(17) 0.001(7) 0.218(14) -0.003(6)
C46 0.169(12) 0.102(9) 0.299(18) -0.046(11) 0.190(13) -0.059(9)
C47 0.060(4) 0.024(3) 0.060(5) 0.011(3) 0.039(4) 0.006(3)
C48 0.059(5) 0.038(4) 0.093(7) 0.000(4) 0.043(5) -0.002(3)
C49 0.65(8) 0.18(2) 0.16(2) -0.002(19) 0.20(4) -0.04(3)
C50 0.107(12) 0.44(4) 0.36(4) 0.34(4) 0.039(17) 0.031(18)
C51 0.167(14) 0.092(10) 0.24(2) 0.102(13) 0.021(14) 0.033(9)
C52 0.65(5) 0.159(16) 0.31(3) 0.193(19) 0.32(3) 0.26(3)
N1 0.231(18) 0.224(19) 0.144(15) 0.063(14) 0.092(14) -0.039(15)
N2 1.26(11) 0.36(5) 0.65(9) 0.35(6) 0.17(7) 0.10(6)
O1 0.097(4) 0.032(2) 0.064(3) 0.028(2) 0.033(3) 0.024(3)
O2 0.222(11) 0.055(4) 0.104(6) 0.050(4) 0.019(7) 0.033(5)
O3 0.237(12) 0.247(13) 0.334(17) 0.242(13) 0.217(13) 0.207(12)
O4 0.050(3) 0.028(2) 0.040(3) 0.0096(18) 0.003(2) -0.0016(19)
O5 0.052(3) 0.064(3) 0.038(3) 0.015(2) 0.011(2) 0.017(2)
O6 0.051(3) 0.051(3) 0.041(3) 0.017(2) 0.016(2) 0.016(2)
O7 0.076(3) 0.028(2) 0.074(3) 0.025(2) 0.052(3) 0.024(2)
O8 0.091(4) 0.056(3) 0.060(4) 0.025(3) 0.011(3) 0.025(3)
O9 0.064(3) 0.027(2) 0.040(3) 0.0105(19) 0.011(2) 0.008(2)
O10 0.065(3) 0.028(2) 0.051(3) 0.0205(19) 0.030(2) 0.014(2)
O11 0.065(3) 0.059(3) 0.055(3) 0.024(3) 0.001(3) 0.010(3)
O12 0.045(3) 0.032(2) 0.063(3) 0.019(2) 0.006(2) 0.0071(19)
O13 0.044(3) 0.024(2) 0.043(3) 0.0101(18) -0.004(2) -0.0006(17)
O14 0.061(5) 0.379(17) 0.077(6) 0.101(8) 0.012(4) 0.022(7)
O15 0.059(3) 0.074(3) 0.032(3) 0.012(2) 0.013(2) 0.020(3)
O16 0.051(3) 0.031(2) 0.084(4) 0.034(2) -0.003(3) 0.002(2)
O17 0.052(3) 0.038(2) 0.067(3) 0.025(2) 0.015(3) 0.014(2)
O18 0.053(3) 0.028(2) 0.069(4) 0.007(2) 0.008(3) 0.005(2)
O19 0.037(2) 0.030(2) 0.041(3) 0.0022(18) 0.014(2) 0.0082(17)
O20 0.066(3) 0.044(3) 0.045(3) -0.007(2) 0.012(3) 0.002(2)
O21 0.079(4) 0.037(2) 0.039(3) 0.005(2) 0.005(3) 0.026(2)
O22 0.084(4) 0.028(2) 0.090(4) 0.015(2) 0.061(3) 0.002(2)
O23 0.27(2) 0.54(4) 0.40(3) -0.19(3) 0.28(2) -0.15(2)
O24 0.054(3) 0.056(3) 0.068(4) 0.017(3) 0.040(3) 0.015(2)
O1W 0.066(3) 0.056(3) 0.039(3) 0.018(2) 0.016(2) 0.004(2)
O2W 0.089(5) 0.117(6) 0.126(7) 0.072(5) 0.053(5) 0.024(4)
O3W 0.70(8) 0.49(6) 0.76(10) 0.36(7) -0.08(7) -0.04(6)
O4W 0.30(2) 0.30(2) 0.40(3) 0.15(2) 0.18(2) 0.005(18)
O5W 0.40(4) 1.46(16) 0.57(6) 0.50(8) 0.37(4) 0.61(8)
06W 0.61(5) 1.06(8) 0.66(6) 0.74(7) 0.57(6) 0.64(6)

loop_
_atom_type_symbol
_atom_type_description
_atom_type_scat_dispersion_real
_atom_type_scat_dispersion_imag
_atom_type_scat_source
C C 0.0033 0.0016 'International Tables Vol C Tables 4.2.6.8 and 6.1.1.4'
H H 0.0000 0.0000 'International Tables Vol C Tables 4.2.6.8 and 6.1.1.4'
N N 0.0061 0.0033 'International Tables Vol C Tables 4.2.6.8 and 6.1.1.4'
O O 0.0106 0.0060 'International Tables Vol C Tables 4.2.6.8 and 6.1.1.4'
Zn Zn 0.2839 1.4301 'International Tables Vol C Tables 4.2.6.8 and 6.1.1.4'

loop_
_geom_angle_atom_site_label_1
_geom_angle_atom_site_label_2
_geom_angle_atom_site_label_3
_geom_angle
_geom_angle_site_symmetry_1
_geom_angle_site_symmetry_3
O24 Zn1 O17 99.7(2) . 1_655
O24 Zn1 O6 101.8(2) . 2
O17 Zn1 O6 103.5(2) 1_655 2
O24 Zn1 O12 110.0(2) . 1_665
O17 Zn1 O12 108.27(18) 1_655 1_665
O6 Zn1 O12 129.6(2) 2 1_665
O15 Zn2 O9 121.9(2) . 2_445
O15 Zn2 O5 107.6(2) . .
O9 Zn2 O5 99.5(2) 2_445 .
O15 Zn2 O3 103.6(4) . 2_455
O9 Zn2 O3 128.6(4) 2_445 2_455
O5 Zn2 O3 87.1(3) . 2_455
O15 Zn2 O2 104.1(3) . 2_455
O9 Zn2 O2 89.3(3) 2_445 2_455
O5 Zn2 O2 135.4(3) . 2_455
O3 Zn2 O2 55.1(4) 2_455 2_455
O15 Zn2 C8 107.8(3) . 2_455
O9 Zn2 C8 107.2(4) 2_445 2_455
O5 Zn2 C8 112.9(3) . 2_455
O3 Zn2 C8 29.9(5) 2_455 2_455
O2 Zn2 C8 25.4(4) 2_455 2_455
O18 Zn3 O21 165.5(2) . .
O18 Zn3 O1W 93.9(2) . .
O21 Zn3 O1W 88.9(2) . .
O18 Zn3 O2W 88.6(3) . .
O21 Zn3 O2W 89.2(3) . .
O1W Zn3 O2W 176.8(3) . .
O18 Zn3 O12 93.25(19) . 1_565
O21 Zn3 O12 101.10(18) . 1_565
O1W Zn3 O12 87.7(2) . 1_565
O2W Zn3 O12 90.2(2) . 1_565
O18 Zn3 O19 90.76(17) . .
O21 Zn3 O19 74.85(16) . .
O1W Zn3 O19 92.97(18) . .
O2W Zn3 O19 89.0(2) . .
O12 Zn3 O19 175.87(17) 1_565 .
C6 C1 C2 123.6(6) . .
C6 C1 H1 118.2 . .
C2 C1 H1 118.2 . .
C3 C2 C1 116.8(6) . .
C3 C2 C47 119.4(6) . .
C1 C2 C47 123.7(6) . .
O1 C3 C2 117.4(6) . .
O1 C3 C4 121.1(6) . .
C2 C3 C4 121.4(6) . .
C5 C4 C3 119.1(6) . .
C5 C4 H4 120.5 . .
C3 C4 H4 120.5 . .
C4 C5 C6 122.1(6) . .
C4 C5 O4 122.8(6) . .
C6 C5 O4 115.1(5) . .
C1 C6 C5 117.1(5) . .
C1 C6 C11 123.4(6) . .
C5 C6 C11 119.6(5) . .
O1 C7 C8 106.8(10) . .
O1 C7 H7A 110.4 . .
C8 C7 H7A 110.4 . .
O1 C7 H7B 110.4 . .
C8 C7 H7B 110.4 . .
H7A C7 H7B 108.6 . .
O2 C8 O3 123.1(12) . .
O2 C8 C7 126.5(13) . .
O3 C8 C7 109.6(14) . .
O2 C8 Zn2 65.6(8) . 2_455
O3 C8 Zn2 58.0(7) . 2_455
C7 C8 Zn2 167.6(11) . 2_455
O4 C9 C10 114.8(6) . .
O4 C9 H9A 108.6 . .
C10 C9 H9A 108.6 . .
O4 C9 H9B 108.6 . .
C10 C9 H9B 108.6 . .
H9A C9 H9B 107.5 . .
O5 C10 O6 122.6(7) . .
O5 C10 C9 119.3(7) . .
O6 C10 C9 118.1(6) . .
C12 C11 C6 113.4(5) . .
C12 C11 C14 110.5(5) . .
C6 C11 C14 112.6(5) . .
C12 C11 H11 106.6 . .
C6 C11 H11 106.6 . .
C14 C11 H11 106.6 . .
C11 C12 H12A 109.5 . .
C11 C12 H12B 109.5 . .
H12A C12 H12B 109.5 . .
C11 C12 H12C 109.5 . .
H12A C12 H12C 109.5 . .
H12B C12 H12C 109.5 . .
C14 C13 C18 123.1(5) . .
C14 C13 H13 118.5 . .
C18 C13 H13 118.5 . .
C13 C14 C15 117.8(6) . .
C13 C14 C11 122.5(5) . .
C15 C14 C11 119.7(5) . .
C14 C15 O7 115.7(5) . .
C14 C15 C16 121.6(5) . .
O7 C15 C16 122.8(5) . .
C17 C16 C15 118.8(5) . .
C17 C16 H16 120.6 . .
C15 C16 H16 120.6 . .
O10 C17 C16 122.3(5) . .
O10 C17 C18 116.3(5) . .
C16 C17 C18 121.5(6) . .
C13 C18 C17 117.2(5) . .
C13 C18 C23 122.5(5) . .
C17 C18 C23 120.3(5) . .
O7 C19 C20 114.5(6) . .
O7 C19 H19A 108.6 . .
C20 C19 H19A 108.6 . .
O7 C19 H19B 108.6 . .
C20 C19 H19B 108.6 . .
H19A C19 H19B 107.6 . .
O8 C20 O9 125.0(6) . .
O8 C20 C19 121.0(6) . .
O9 C20 C19 113.9(6) . .
O10 C21 C22 113.8(5) . .
O10 C21 H21A 108.8 . .
C22 C21 H21A 108.8 . .
O10 C21 H21B 108.8 . .
C22 C21 H21B 108.8 . .
H21A C21 H21B 107.7 . .
O11 C22 O12 121.7(6) . .
O11 C22 C21 121.4(6) . .
O12 C22 C21 116.9(6) . .
C26 C23 C18 113.9(5) . .
C26 C23 C24 113.3(5) . .
C18 C23 C24 110.4(5) . .
C26 C23 H23 106.2 . .
C18 C23 H23 106.2 . .
C24 C23 H23 106.2 . .
C23 C24 H24A 109.5 . .
C23 C24 H24B 109.5 . .
H24A C24 H24B 109.5 . .
C23 C24 H24C 109.5 . .
H24A C24 H24C 109.5 . .
H24B C24 H24C 109.5 . .
C30 C25 C26 123.8(5) . .
C30 C25 H25 118.1 . .
C26 C25 H25 118.1 . .
C27 C26 C25 116.5(5) . .
C27 C26 C23 121.1(5) . .
C25 C26 C23 122.4(5) . .
O13 C27 C26 116.9(5) . .
O13 C27 C28 121.4(5) . .
C26 C27 C28 121.7(5) . .
C29 C28 C27 119.5(5) . .
C29 C28 H28 120.2 . .
C27 C28 H28 120.2 . .
O16 C29 C28 123.2(6) . .
O16 C29 C30 115.4(5) . .
C28 C29 C30 121.4(5) . .
C25 C30 C29 117.0(5) . .
C25 C30 C35 124.1(5) . .
C29 C30 C35 118.9(5) . .
O13 C31 C32 114.5(6) . .
O13 C31 H31A 108.6 . .
C32 C31 H31A 108.6 . .
O13 C31 H31B 108.6 . .
C32 C31 H31B 108.6 . .
H31A C31 H31B 107.6 . .
O14 C32 O15 124.2(8) . .
O14 C32 C31 116.1(8) . .
O15 C32 C31 119.4(6) . .
O16 C33 C34 106.2(5) . .
O16 C33 H33A 110.5 . .
C34 C33 H33A 110.5 . .
O16 C33 H33B 110.5 . .
C34 C33 H33B 110.5 . .
H33A C33 H33B 108.7 . .
O18 C34 O17 126.8(6) . .
O18 C34 C33 119.1(6) . .
O17 C34 C33 114.0(6) . .
C38 C35 C30 113.8(5) . .
C38 C35 C36 110.3(5) . .
C30 C35 C36 113.2(5) . .
C38 C35 H35 106.4 . .
C30 C35 H35 106.4 . .
C36 C35 H35 106.4 . .
C35 C36 H36A 109.5 . .
C35 C36 H36B 109.5 . .
H36A C36 H36B 109.5 . .
C35 C36 H36C 109.5 . .
H36A C36 H36C 109.5 . .
H36B C36 H36C 109.5 . .
C38 C37 C42 123.5(5) . .
C38 C37 H37 118.2 . .
C42 C37 H37 118.2 . .
C39 C38 C37 116.8(6) . .
C39 C38 C35 122.9(5) . .
C37 C38 C35 120.3(5) . .
C40 C39 C38 122.0(6) . .
C40 C39 O19 118.1(5) . .
C38 C39 O19 119.9(6) . .
C39 C40 C41 119.8(5) . .
C39 C40 H40 120.1 . .
C41 C40 H40 120.1 . .
O22 C41 C40 122.3(5) . .
O22 C41 C42 116.9(6) . .
C40 C41 C42 120.8(6) . .
C37 C42 C41 117.0(6) . .
C37 C42 C47 122.1(5) . .
C41 C42 C47 120.9(6) . .
O19 C43 C44 111.1(5) . .
O19 C43 H43A 109.4 . .
C44 C43 H43A 109.4 . .
O19 C43 H43B 109.4 . .
C44 C43 H43B 109.4 . .
H43A C43 H43B 108.0 . .
O20 C44 O21 124.2(6) . .
O20 C44 C43 116.2(6) . .
O21 C44 C43 119.5(5) . .
O22 C45 C46 107.4(8) . .
O22 C45 H45A 110.2 . .
C46 C45 H45A 110.2 . .
O22 C45 H45B 110.2 . .
C46 C45 H45B 110.2 . .
H45A C45 H45B 108.5 . .
O24 C46 O23 115.0(16) . .
O24 C46 C45 129.2(11) . .
O23 C46 C45 110.9(17) . .
C2 C47 C42 111.9(5) . .
C2 C47 C48 114.2(6) . .
C42 C47 C48 109.4(6) . .
C2 C47 H47 107.0 . .
C42 C47 H47 107.0 . .
C48 C47 H47 107.0 . .
C47 C48 H48A 109.5 . .
C47 C48 H48B 109.5 . .
H48A C48 H48B 109.5 . .
C47 C48 H48C 109.5 . .
H48A C48 H48C 109.5 . .
H48B C48 H48C 109.5 . .
N1 C49 H49A 109.5 . .
N1 C49 H49B 109.5 . .
H49A C49 H49B 109.5 . .
N1 C49 H49C 109.5 . .
H49A C49 H49C 109.5 . .
H49B C49 H49C 109.5 . .
N1 C50 H50A 109.5 . .
N1 C50 H50B 109.5 . .
H50A C50 H50B 109.5 . .
N1 C50 H50C 109.5 . .
H50A C50 H50C 109.5 . .
H50B C50 H50C 109.5 . .
N2 C51 H51A 109.5 . .
N2 C51 H51B 109.5 . .
H51A C51 H51B 109.5 . .
N2 C51 H51C 109.5 . .
H51A C51 H51C 109.5 . .
H51B C51 H51C 109.5 . .
N2 C52 H52A 109.5 . .
N2 C52 H52B 109.5 . .
H52A C52 H52B 109.5 . .
N2 C52 H52C 109.5 . .
H52A C52 H52C 109.5 . .
H52B C52 H52C 109.5 . .
C49 N1 C50 112(2) . .
C51 N2 C52 98.7(9) . .
C3 O1 C7 117.8(6) . .
C8 O2 Zn2 89.0(10) . 2_455
C8 O3 Zn2 92.2(10) . 2_455
C5 O4 C9 117.3(5) . .
C10 O5 Zn2 132.8(5) . .
C10 O6 Zn1 111.2(4) . 2
C15 O7 C19 118.7(5) . .
C20 O9 Zn2 114.1(4) . 2_445
C17 O10 C21 120.3(5) . .
C22 O12 Zn1 107.2(4) . 1_445
C22 O12 Zn3 133.9(4) . 1_545
Zn1 O12 Zn3 115.5(2) 1_445 1_545
C27 O13 C31 117.2(5) . .
C32 O15 Zn2 124.2(5) . .
C29 O16 C33 120.7(5) . .
C34 O17 Zn1 123.2(4) . 1_455
C34 O18 Zn3 133.0(5) . .
C39 O19 C43 115.3(5) . .
C39 O19 Zn3 120.0(4) . .
C43 O19 Zn3 108.9(3) . .
C44 O21 Zn3 125.0(4) . .
C41 O22 C45 118.3(6) . .
C46 O24 Zn1 132.4(8) . .
06W 06W O5W 113(7) 2_456 .

loop_
_geom_bond_atom_site_label_1
_geom_bond_atom_site_label_2
_geom_bond_distance
_geom_bond_site_symmetry_2
Zn1 O24 1.938(5) .
Zn1 O17 1.961(4) 1_655
Zn1 O6 1.960(5) 2
Zn1 O12 1.984(4) 1_665
Zn2 O15 1.931(5) .
Zn2 O9 1.954(4) 2_445
Zn2 O5 1.999(5) .
Zn2 O3 2.106(11) 2_455
Zn2 O2 2.262(10) 2_455
Zn2 C8 2.483(11) 2_455
Zn3 O18 1.963(5) .
Zn3 O21 1.979(5) .
Zn3 O1W 2.062(5) .
Zn3 O2W 2.095(7) .
Zn3 O12 2.110(4) 1_565
Zn3 O19 2.352(4) .
C1 C6 1.375(8) .
C1 C2 1.390(9) .
C1 H1 0.9300 .
C2 C3 1.371(10) .
C2 C47 1.490(8) .
C3 O1 1.369(7) .
C3 C4 1.397(9) .
C4 C5 1.360(9) .
C4 H4 0.9300 .
C5 C6 1.376(9) .
C5 O4 1.380(7) .
C6 C11 1.518(8) .
C7 O1 1.370(11) .
C7 C8 1.569(14) .
C7 H7A 0.9700 .
C7 H7B 0.9700 .
C8 O2 1.065(16) .
C8 O3 1.238(16) .
C8 Zn2 2.483(11) 2_455
C9 O4 1.392(8) .
C9 C10 1.501(10) .
C9 H9A 0.9700 .
C9 H9B 0.9700 .
C10 O5 1.237(8) .
C10 O6 1.252(8) .
C11 C12 1.513(9) .
C11 C14 1.534(9) .
C11 H11 0.9800 .
C12 H12A 0.9600 .
C12 H12B 0.9600 .
C12 H12C 0.9600 .
C13 C14 1.371(8) .
C13 C18 1.379(8) .
C13 H13 0.9300 .
C14 C15 1.372(8) .
C15 O7 1.382(7) .
C15 C16 1.384(9) .
C16 C17 1.372(9) .
C16 H16 0.9300 .
C17 O10 1.368(7) .
C17 C18 1.387(7) .
C18 C23 1.522(8) .
C19 O7 1.403(7) .
C19 C20 1.513(10) .
C19 H19A 0.9700 .
C19 H19B 0.9700 .
C20 O8 1.213(8) .
C20 O9 1.253(7) .
C21 O10 1.409(7) .
C21 C22 1.493(9) .
C21 H21A 0.9700 .
C21 H21B 0.9700 .
C22 O11 1.209(8) .
C22 O12 1.248(7) .
C23 C26 1.510(8) .
C23 C24 1.540(9) .
C23 H23 0.9800 .
C24 H24A 0.9600 .
C24 H24B 0.9600 .
C24 H24C 0.9600 .
C25 C30 1.370(8) .
C25 C26 1.395(8) .
C25 H25 0.9300 .
C26 C27 1.374(8) .
C27 O13 1.373(7) .
C27 C28 1.373(8) .
C28 C29 1.374(8) .
C28 H28 0.9300 .
C29 O16 1.370(7) .
C29 C30 1.381(9) .
C30 C35 1.509(8) .
C31 O13 1.409(8) .
C31 C32 1.511(10) .
C31 H31A 0.9700 .
C31 H31B 0.9700 .
C32 O14 1.206(10) .
C32 O15 1.212(9) .
C33 O16 1.387(8) .
C33 C34 1.517(9) .
C33 H33A 0.9700 .
C33 H33B 0.9700 .
C34 O18 1.235(8) .
C34 O17 1.241(8) .
C35 C38 1.507(9) .
C35 C36 1.516(10) .
C35 H35 0.9800 .
C36 H36A 0.9600 .
C36 H36B 0.9600 .
C36 H36C 0.9600 .
C37 C38 1.383(8) .
C37 C42 1.385(9) .
C37 H37 0.9300 .
C38 C39 1.374(8) .
C39 C40 1.371(9) .
C39 O19 1.400(7) .
C40 C41 1.373(9) .
C40 H40 0.9300 .
C41 O22 1.352(8) .
C41 C42 1.393(8) .
C42 C47 1.512(8) .
C43 O19 1.438(7) .
C43 C44 1.505(9) .
C43 H43A 0.9700 .
C43 H43B 0.9700 .
C44 O20 1.226(7) .
C44 O21 1.238(8) .
C45 O22 1.367(10) .
C45 C46 1.449(16) .
C45 H45A 0.9700 .
C45 H45B 0.9700 .
C46 O24 1.106(15) .
C46 O23 1.29(2) .
C47 C48 1.538(11) .
C47 H47 0.9800 .
C48 H48A 0.9600 .
C48 H48B 0.9600 .
C48 H48C 0.9600 .
C49 N1 1.21(2) .
C49 H49A 0.9600 .
C49 H49B 0.9600 .
C49 H49C 0.9600 .
C50 N1 1.36(2) .
C50 H50A 0.9600 .
C50 H50B 0.9600 .
C50 H50C 0.9600 .
C51 N2 1.498(10) .
C51 H51A 0.9600 .
C51 H51B 0.9600 .
C51 H51C 0.9600 .
C52 N2 1.506(10) .
C52 H52A 0.9600 .
C52 H52B 0.9600 .
C52 H52C 0.9600 .
O2 Zn2 2.262(10) 2_455
O3 Zn2 2.106(11) 2_455
O6 Zn1 1.960(5) 2
O9 Zn2 1.954(4) 2_445
O12 Zn1 1.984(4) 1_445
O12 Zn3 2.110(4) 1_545
O17 Zn1 1.961(4) 1_455
O5W 06W 1.82(8) .
06W 06W 1.32(6) 2_456

loop_
_geom_torsion_atom_site_label_1
_geom_torsion_atom_site_label_2
_geom_torsion_atom_site_label_3
_geom_torsion_atom_site_label_4
_geom_torsion
_geom_torsion_site_symmetry_1
_geom_torsion_site_symmetry_4
C6 C1 C2 C3 -0.4(9) . .
C6 C1 C2 C47 176.1(6) . .
C1 C2 C3 O1 -176.6(6) . .
C47 C2 C3 O1 6.8(9) . .
C1 C2 C3 C4 0.8(10) . .
C47 C2 C3 C4 -175.8(6) . .
O1 C3 C4 C5 177.3(6) . .
C2 C3 C4 C5 -0.1(10) . .
C3 C4 C5 C6 -1.2(10) . .
C3 C4 C5 O4 179.0(6) . .
C2 C1 C6 C5 -0.8(9) . .
C2 C1 C6 C11 178.4(6) . .
C4 C5 C6 C1 1.7(9) . .
O4 C5 C6 C1 -178.6(5) . .
C4 C5 C6 C11 -177.6(6) . .
O4 C5 C6 C11 2.2(8) . .
O1 C7 C8 O2 12(2) . .
O1 C7 C8 O3 -177.7(12) . .
O1 C7 C8 Zn2 179(100) . 2_455
O4 C9 C10 O5 -173.8(6) . .
O4 C9 C10 O6 9.1(8) . .
C1 C6 C11 C12 -11.8(9) . .
C5 C6 C11 C12 167.4(6) . .
C1 C6 C11 C14 114.6(7) . .
C5 C6 C11 C14 -66.2(7) . .
C18 C13 C14 C15 1.3(9) . .
C18 C13 C14 C11 -179.6(5) . .
C12 C11 C14 C13 106.0(6) . .
C6 C11 C14 C13 -21.9(8) . .
C12 C11 C14 C15 -75.0(7) . .
C6 C11 C14 C15 157.1(5) . .
C13 C14 C15 O7 177.7(5) . .
C11 C14 C15 O7 -1.4(8) . .
C13 C14 C15 C16 -0.8(9) . .
C11 C14 C15 C16 -179.9(6) . .
C14 C15 C16 C17 -1.1(10) . .
O7 C15 C16 C17 -179.4(6) . .
C15 C16 C17 O10 -179.1(6) . .
C15 C16 C17 C18 2.5(9) . .
C14 C13 C18 C17 0.0(9) . .
C14 C13 C18 C23 179.8(5) . .
O10 C17 C18 C13 179.5(5) . .
C16 C17 C18 C13 -2.0(9) . .
O10 C17 C18 C23 -0.2(8) . .
C16 C17 C18 C23 178.3(6) . .
O7 C19 C20 O8 9.0(10) . .
O7 C19 C20 O9 -172.6(6) . .
O10 C21 C22 O11 -2.3(9) . .
O10 C21 C22 O12 179.0(5) . .
C13 C18 C23 C26 20.8(8) . .
C17 C18 C23 C26 -159.5(5) . .
C13 C18 C23 C24 -108.0(6) . .
C17 C18 C23 C24 71.7(7) . .
C30 C25 C26 C27 -0.1(9) . .
C30 C25 C26 C23 -179.4(6) . .
C18 C23 C26 C27 82.3(7) . .
C24 C23 C26 C27 -150.4(6) . .
C18 C23 C26 C25 -98.4(7) . .
C24 C23 C26 C25 28.9(8) . .
C25 C26 C27 O13 -177.6(5) . .
C23 C26 C27 O13 1.8(9) . .
C25 C26 C27 C28 2.9(9) . .
C23 C26 C27 C28 -177.7(6) . .
O13 C27 C28 C29 177.4(6) . .
C26 C27 C28 C29 -3.1(10) . .
C27 C28 C29 O16 178.8(6) . .
C27 C28 C29 C30 0.3(10) . .
C26 C25 C30 C29 -2.6(9) . .
C26 C25 C30 C35 175.5(6) . .
O16 C29 C30 C25 -176.2(6) . .
C28 C29 C30 C25 2.4(10) . .
O16 C29 C30 C35 5.6(9) . .
C28 C29 C30 C35 -175.7(6) . .
O13 C31 C32 O14 160.2(10) . .
O13 C31 C32 O15 -13.7(10) . .
O16 C33 C34 O18 17.1(10) . .
O16 C33 C34 O17 -166.4(6) . .
C25 C30 C35 C38 114.7(7) . .
C29 C30 C35 C38 -67.3(7) . .
C25 C30 C35 C36 -12.2(9) . .
C29 C30 C35 C36 165.9(6) . .
C42 C37 C38 C39 1.0(9) . .
C42 C37 C38 C35 -177.4(6) . .
C30 C35 C38 C39 145.0(6) . .
C36 C35 C38 C39 -86.6(7) . .
C30 C35 C38 C37 -36.7(8) . .
C36 C35 C38 C37 91.7(7) . .
C37 C38 C39 C40 -3.0(9) . .
C35 C38 C39 C40 175.4(6) . .
C37 C38 C39 O19 174.6(5) . .
C35 C38 C39 O19 -7.0(9) . .
C38 C39 C40 C41 2.7(10) . .
O19 C39 C40 C41 -175.0(6) . .
C39 C40 C41 O22 179.8(7) . .
C39 C40 C41 C42 -0.3(11) . .
C38 C37 C42 C41 1.2(10) . .
C38 C37 C42 C47 -178.6(6) . .
O22 C41 C42 C37 178.4(6) . .
C40 C41 C42 C37 -1.6(11) . .
O22 C41 C42 C47 -1.8(10) . .
C40 C41 C42 C47 178.2(7) . .
O19 C43 C44 O20 175.2(6) . .
O19 C43 C44 O21 -6.1(10) . .
O22 C45 C46 O24 12(4) . .
O22 C45 C46 O23 -142(3) . .
C3 C2 C47 C42 66.7(8) . .
C1 C2 C47 C42 -109.6(7) . .
C3 C2 C47 C48 -168.3(6) . .
C1 C2 C47 C48 15.4(9) . .
C37 C42 C47 C2 29.4(9) . .
C41 C42 C47 C2 -150.4(7) . .
C37 C42 C47 C48 -98.2(7) . .
C41 C42 C47 C48 82.0(8) . .
C2 C3 O1 C7 -147.5(9) . .
C4 C3 O1 C7 35.0(11) . .
C8 C7 O1 C3 170.8(7) . .
O3 C8 O2 Zn2 8.1(17) . 2_455
C7 C8 O2 Zn2 176.9(14) . 2_455
O2 C8 O3 Zn2 -8.7(18) . 2_455
C7 C8 O3 Zn2 -179.2(9) . 2_455
C4 C5 O4 C9 -17.0(9) . .
C6 C5 O4 C9 163.2(6) . .
C10 C9 O4 C5 83.8(7) . .
O6 C10 O5 Zn2 -168.6(4) . .
C9 C10 O5 Zn2 14.4(9) . .
O15 Zn2 O5 C10 -7.1(7) . .
O9 Zn2 O5 C10 -135.1(6) 2_445 .
O3 Zn2 O5 C10 96.2(7) 2_455 .
O2 Zn2 O5 C10 126.1(6) 2_455 .
C8 Zn2 O5 C10 111.6(7) 2_455 .
O5 C10 O6 Zn1 1.0(8) . 2
C9 C10 O6 Zn1 178.0(4) . 2
C14 C15 O7 C19 168.4(6) . .
C16 C15 O7 C19 -13.1(9) . .
C20 C19 O7 C15 84.6(8) . .
O8 C20 O9 Zn2 5.1(9) . 2_445
C19 C20 O9 Zn2 -173.2(4) . 2_445
C16 C17 O10 C21 13.4(9) . .
C18 C17 O10 C21 -168.2(5) . .
C22 C21 O10 C17 -89.1(7) . .
O11 C22 O12 Zn1 -7.4(8) . 1_445
C21 C22 O12 Zn1 171.3(5) . 1_445
O11 C22 O12 Zn3 150.2(6) . 1_545
C21 C22 O12 Zn3 -31.1(9) . 1_545
C26 C27 O13 C31 140.6(6) . .
C28 C27 O13 C31 -39.9(9) . .
C32 C31 O13 C27 100.5(7) . .
O14 C32 O15 Zn2 3.3(14) . .
C31 C32 O15 Zn2 176.6(5) . .
O9 Zn2 O15 C32 -40.0(7) 2_445 .
O5 Zn2 O15 C32 -153.6(6) . .
O3 Zn2 O15 C32 115.1(7) 2_455 .
O2 Zn2 O15 C32 58.2(7) 2_455 .
C8 Zn2 O15 C32 84.4(8) 2_455 .
C28 C29 O16 C33 22.4(11) . .
C30 C29 O16 C33 -158.9(7) . .
C34 C33 O16 C29 162.0(6) . .
O18 C34 O17 Zn1 -3.9(11) . 1_455
C33 C34 O17 Zn1 179.9(5) . 1_455
O17 C34 O18 Zn3 53.1(11) . .
C33 C34 O18 Zn3 -130.9(6) . .
O21 Zn3 O18 C34 116.9(10) . .
O1W Zn3 O18 C34 -142.3(7) . .
O2W Zn3 O18 C34 35.7(7) . .
O12 Zn3 O18 C34 -54.4(7) 1_565 .
O19 Zn3 O18 C34 124.6(6) . .
C40 C39 O19 C43 -63.3(8) . .
C38 C39 O19 C43 118.9(6) . .
C40 C39 O19 Zn3 70.1(6) . .
C38 C39 O19 Zn3 -107.7(6) . .
C44 C43 O19 C39 146.6(6) . .
C44 C43 O19 Zn3 8.3(7) . .
O18 Zn3 O19 C39 39.2(4) . .
O21 Zn3 O19 C39 -142.8(4) . .
O1W Zn3 O19 C39 -54.8(4) . .
O2W Zn3 O19 C39 127.7(4) . .
O12 Zn3 O19 C39 -154(2) 1_565 .
O18 Zn3 O19 C43 175.2(5) . .
O21 Zn3 O19 C43 -6.8(4) . .
O1W Zn3 O19 C43 81.2(4) . .
O2W Zn3 O19 C43 -96.3(5) . .
O12 Zn3 O19 C43 -18(3) 1_565 .
O20 C44 O21 Zn3 178.0(5) . .
C43 C44 O21 Zn3 -0.7(10) . .
O18 Zn3 O21 C44 12.3(14) . .
O1W Zn3 O21 C44 -89.1(6) . .
O2W Zn3 O21 C44 93.4(6) . .
O12 Zn3 O21 C44 -176.6(6) 1_565 .
O19 Zn3 O21 C44 4.3(6) . .
C40 C41 O22 C45 21.5(14) . .
C42 C41 O22 C45 -158.5(11) . .
C46 C45 O22 C41 163.0(14) . .
O23 C46 O24 Zn1 -13(4) . .
C45 C46 O24 Zn1 -165.9(17) . .
O17 Zn1 O24 C46 129(2) 1_655 .
O6 Zn1 O24 C46 -125(2) 2 .
O12 Zn1 O24 C46 15(2) 1_665 .
